data_4311895
loop_
_publ_author_name
'Jordi Cabana'
'Christopher D. Ling'
'Judith Or\'o-Sol\'e'
'Damien Gautier'
'Gerard Tob\'ias'
'Stefan Adams'
'Enric Canadell'
'M. Rosa Palac\'in'

_publ_section_title
;
 Antifluorite-Type Lithium Chromium Oxide Nitrides: Synthesis, Structure,
 Order, and Electrochemical Properties
;
_journal_name_full 'Inorganic Chemistry'
_journal_page_first 7050
_journal_page_last 7060
_journal_paper_doi 10.1021/ic049138z
_journal_volume 43
_journal_year 2004
_chemical_formula_sum 'Li2 O'
_chemical_name_systematic ' ?'
_space_group_IT_number 225
_symmetry_cell_setting cubic
_symmetry_space_group_name_Hall '-F 4 2 3'
_symmetry_space_group_name_H-M 'F m -3 m'
_cell_angle_alpha 90.00000
_cell_angle_beta 90.00000
_cell_angle_gamma 90.00000
_cell_formula_units_Z 4
_cell_length_a 4.627(3)
_cell_length_b 4.627(3)
_cell_length_c 4.627(3)
_cell_volume 99.06(11)
_computing_structure_refinement FULLPROF
_diffrn_radiation_probe neutron
_diffrn_radiation_type 'Constant Wavelength Neutron Diffraction'
_diffrn_radiation_wavelength 2.41782
_diffrn_source 'nuclear reactor'
_pd_instr_location ' ?'
_pd_meas_2theta_range_inc 0.10007
_pd_meas_2theta_range_max 154.21970
_pd_meas_2theta_range_min 0.71680
_pd_meas_number_of_points 0
_pd_proc_2theta_range_inc 0.1001
_pd_proc_2theta_range_max 154.0152
_pd_proc_2theta_range_min 0.5123
_pd_proc_ls_pref_orient_corr ' ?'
_pd_proc_ls_prof_R_factor 2.7901
_pd_proc_ls_prof_wR_expected 2.3338
_pd_proc_ls_prof_wR_factor 4.2104
_pd_proc_wavelength 2.417820
_pd_spec_mounting ' ?'
_refine_ls_number_parameters 35
_refine_ls_number_reflns 5
_refine_ls_number_restraints 0
_refine_ls_R_I_factor 22.4827
_cod_data_source_file ic049138zsi20040701_074426_4.cif
_cod_data_source_block -Li2O-
_cod_depositor_comments
;
The following automatic conversions were performed:
'_symmetry_cell_setting' value 'Cubic' changed to 'cubic' according to
'/home/saulius/struct/CIF-dictionaries/cif_core.dic' dictionary named
'cif_core.dic' version 2.4.1 from 2010-06-29.

Automatic conversion script
Id: cif_fix_enum 1527 2010-12-29 10:47:43Z saulius 
;
_cod_original_cell_volume 99.08(9)
_cod_database_code 4311895
_pd_proc_ls_prof_cr_factor 9.1310
_pd_proc_ls_prof_cwr_factor 9.4380
_pd_proc_ls_prof_chi2 16.3546
_pd_proc_ls_prof_echi2 17.8212

loop_
_symmetry_equiv_pos_as_xyz
x,y,z
x,-y,-z
-x,y,-z
-x,-y,z
y,z,x
-y,-z,x
y,-z,-x
-y,z,-x
z,x,y
-z,x,-y
-z,-x,y
z,-x,-y
y,x,z
-y,x,-z
y,-x,-z
-y,-x,z
z,y,x
-z,-y,x
-z,y,-x
z,-y,-x
x,z,y
x,-z,-y
-x,-z,y
-x,z,-y
-x,-y,-z
-x,y,z
x,-y,z
x,y,-z
-y,-z,-x
y,z,-x
-y,z,x
y,-z,x
-z,-x,-y
z,-x,y
z,x,-y
-z,x,y
-y,-x,-z
y,-x,z
-y,x,z
y,x,-z
-z,-y,-x
z,y,-x
z,-y,x
-z,y,x
-x,-z,-y
-x,z,y
x,z,-y
x,-z,y
x+1/2,y+1/2,z
x+1/2,-y+1/2,-z
-x+1/2,y+1/2,-z
-x+1/2,-y+1/2,z
y+1/2,z+1/2,x
-y+1/2,-z+1/2,x
y+1/2,-z+1/2,-x
-y+1/2,z+1/2,-x
z+1/2,x+1/2,y
-z+1/2,x+1/2,-y
-z+1/2,-x+1/2,y
z+1/2,-x+1/2,-y
y+1/2,x+1/2,z
-y+1/2,x+1/2,-z
y+1/2,-x+1/2,-z
-y+1/2,-x+1/2,z
z+1/2,y+1/2,x
-z+1/2,-y+1/2,x
-z+1/2,y+1/2,-x
z+1/2,-y+1/2,-x
x+1/2,z+1/2,y
x+1/2,-z+1/2,-y
-x+1/2,-z+1/2,y
-x+1/2,z+1/2,-y
-x+1/2,-y+1/2,-z
-x+1/2,y+1/2,z
x+1/2,-y+1/2,z
x+1/2,y+1/2,-z
-y+1/2,-z+1/2,-x
y+1/2,z+1/2,-x
-y+1/2,z+1/2,x
y+1/2,-z+1/2,x
-z+1/2,-x+1/2,-y
z+1/2,-x+1/2,y
z+1/2,x+1/2,-y
-z+1/2,x+1/2,y
-y+1/2,-x+1/2,-z
y+1/2,-x+1/2,z
-y+1/2,x+1/2,z
y+1/2,x+1/2,-z
-z+1/2,-y+1/2,-x
z+1/2,y+1/2,-x
z+1/2,-y+1/2,x
-z+1/2,y+1/2,x
-x+1/2,-z+1/2,-y
-x+1/2,z+1/2,y
x+1/2,z+1/2,-y
x+1/2,-z+1/2,y
x+1/2,y,z+1/2
x+1/2,-y,-z+1/2
-x+1/2,y,-z+1/2
-x+1/2,-y,z+1/2
y+1/2,z,x+1/2
-y+1/2,-z,x+1/2
y+1/2,-z,-x+1/2
-y+1/2,z,-x+1/2
z+1/2,x,y+1/2
-z+1/2,x,-y+1/2
-z+1/2,-x,y+1/2
z+1/2,-x,-y+1/2
y+1/2,x,z+1/2
-y+1/2,x,-z+1/2
y+1/2,-x,-z+1/2
-y+1/2,-x,z+1/2
z+1/2,y,x+1/2
-z+1/2,-y,x+1/2
-z+1/2,y,-x+1/2
z+1/2,-y,-x+1/2
x+1/2,z,y+1/2
x+1/2,-z,-y+1/2
-x+1/2,-z,y+1/2
-x+1/2,z,-y+1/2
-x+1/2,-y,-z+1/2
-x+1/2,y,z+1/2
x+1/2,-y,z+1/2
x+1/2,y,-z+1/2
-y+1/2,-z,-x+1/2
y+1/2,z,-x+1/2
-y+1/2,z,x+1/2
y+1/2,-z,x+1/2
-z+1/2,-x,-y+1/2
z+1/2,-x,y+1/2
z+1/2,x,-y+1/2
-z+1/2,x,y+1/2
-y+1/2,-x,-z+1/2
y+1/2,-x,z+1/2
-y+1/2,x,z+1/2
y+1/2,x,-z+1/2
-z+1/2,-y,-x+1/2
z+1/2,y,-x+1/2
z+1/2,-y,x+1/2
-z+1/2,y,x+1/2
-x+1/2,-z,-y+1/2
-x+1/2,z,y+1/2
x+1/2,z,-y+1/2
x+1/2,-z,y+1/2
x,y+1/2,z+1/2
x,-y+1/2,-z+1/2
-x,y+1/2,-z+1/2
-x,-y+1/2,z+1/2
y,z+1/2,x+1/2
-y,-z+1/2,x+1/2
y,-z+1/2,-x+1/2
-y,z+1/2,-x+1/2
z,x+1/2,y+1/2
-z,x+1/2,-y+1/2
-z,-x+1/2,y+1/2
z,-x+1/2,-y+1/2
y,x+1/2,z+1/2
-y,x+1/2,-z+1/2
y,-x+1/2,-z+1/2
-y,-x+1/2,z+1/2
z,y+1/2,x+1/2
-z,-y+1/2,x+1/2
-z,y+1/2,-x+1/2
z,-y+1/2,-x+1/2
x,z+1/2,y+1/2
x,-z+1/2,-y+1/2
-x,-z+1/2,y+1/2
-x,z+1/2,-y+1/2
-x,-y+1/2,-z+1/2
-x,y+1/2,z+1/2
x,-y+1/2,z+1/2
x,y+1/2,-z+1/2
-y,-z+1/2,-x+1/2
y,z+1/2,-x+1/2
-y,z+1/2,x+1/2
y,-z+1/2,x+1/2
-z,-x+1/2,-y+1/2
z,-x+1/2,y+1/2
z,x+1/2,-y+1/2
-z,x+1/2,y+1/2
-y,-x+1/2,-z+1/2
y,-x+1/2,z+1/2
-y,x+1/2,z+1/2
y,x+1/2,-z+1/2
-z,-y+1/2,-x+1/2
z,y+1/2,-x+1/2
z,-y+1/2,x+1/2
-z,y+1/2,x+1/2
-x,-z+1/2,-y+1/2
-x,z+1/2,y+1/2
x,z+1/2,-y+1/2
x,-z+1/2,y+1/2

loop_
_atom_site_label
_atom_site_fract_x
_atom_site_fract_y
_atom_site_fract_z
_atom_site_U_iso_or_equiv
_atom_site_occupancy
_atom_site_adp_type
_atom_site_type_symbol
O1 0.00000 0.00000 0.00000 0.00000 1.00000 Uiso O
Li1 0.25000 0.25000 0.25000 0.00000 1.00000 Uiso LI

loop_
_geom_angle_atom_site_label_1
_geom_angle_atom_site_label_2
_geom_angle_atom_site_label_3
_geom_angle_site_symmetry_1
_geom_angle_site_symmetry_2
_geom_angle_site_symmetry_3
_geom_angle
_geom_angle_publ_flag
? ? ? ? ? ? ? ?

loop_
_geom_bond_atom_site_label_1
_geom_bond_atom_site_label_2
_geom_bond_site_symmetry_1
_geom_bond_site_symmetry_2
_geom_bond_distance
_geom_bond_publ_flag
? ? ? ? ? ?

loop_
_geom_contact_atom_site_label_1
_geom_contact_atom_site_label_2
_geom_contact_distance
_geom_contact_site_symmetry_1
_geom_contact_site_symmetry_2
_geom_contact_publ_flag
? ? ? ? ? ?

loop_
_geom_hbond_atom_site_label_D
_geom_hbond_atom_site_label_H
_geom_hbond_atom_site_label_A
_geom_hbond_site_symmetry_D
_geom_hbond_site_symmetry_H
_geom_hbond_site_symmetry_A
_geom_hbond_distance_DH
_geom_hbond_distance_HA
_geom_hbond_distance_DA
_geom_hbond_angle_DHA
_geom_hbond_publ_flag
? ? ? ? ? ? ? ? ? ? ?

loop_
_geom_torsion_atom_site_label_1
_geom_torsion_atom_site_label_2
_geom_torsion_atom_site_label_3
_geom_torsion_atom_site_label_4
_geom_torsion_site_symmetry_1
_geom_torsion_site_symmetry_2
_geom_torsion_site_symmetry_3
_geom_torsion_site_symmetry_4
_geom_torsion
_geom_torsion_publ_flag
? ? ? ? ? ? ? ? ? ?

loop_
_cod_related_entry_id
_cod_related_entry_database
_cod_related_entry_code
1 ChemSpider 145811
